data_1553196
loop_
_publ_author_name
'Mao, Zhong-Yi'
'Geng, Hui'
'Zhang, Tian-Tian'
'Ruan, Yuan-Ping'
'Ye, Jian-Liang'
'Huang, Pei-Qiang'

_publ_section_title
;
 Stereodivergent and enantioselective total syntheses of isochaetominines
 A--C and four pairs of isochaetominine C enantiomers: a six-step approach
;
_journal_issue 1
_journal_name_full 'Organic Chemistry Frontiers'
_journal_page_first 24
_journal_paper_doi 10.1039/C5QO00298B
_journal_volume 3
_journal_year 2016
_chemical_formula_moiety 'C24 H22 N4 O4, 2(H2 O)'
_chemical_formula_sum 'C24 H26 N4 O6'
_chemical_formula_weight 466.49
_space_group_crystal_system triclinic
_space_group_IT_number 2
_space_group_name_Hall '-P 1'
_space_group_name_H-M_alt 'P -1'
_atom_sites_solution_hydrogens geom
_atom_sites_solution_primary iterative
_atom_sites_solution_secondary difmap
_audit_creation_date 2015-09-07
_audit_creation_method
;
Olex2 1.2
(compiled 2015.01.26 svn.r3150 for OlexSys, GUI svn.r4998)
;
_audit_update_record
;
2015-09-24 deposited with the CCDC.
2015-10-30 downloaded from the CCDC.
;
_cell_angle_alpha 95.818(5)
_cell_angle_beta 90.490(5)
_cell_angle_gamma 111.805(6)
_cell_formula_units_Z 2
_cell_length_a 9.3200(6)
_cell_length_b 10.5489(6)
_cell_length_c 12.1772(7)
_cell_measurement_reflns_used 1875
_cell_measurement_temperature 173.00(14)
_cell_measurement_theta_max 60.2190
_cell_measurement_theta_min 4.5470
_cell_volume 1104.44(12)
_computing_cell_refinement
;
CrysAlisPro, Agilent Technologies,
Version 1.171.36.24 (release 03-12-2012 CrysAlis171 .NET)
(compiled Dec  3 2012,18:21:49)
;
_computing_data_collection
;
CrysAlisPro, Agilent Technologies,
Version 1.171.36.24 (release 03-12-2012 CrysAlis171 .NET)
(compiled Dec  3 2012,18:21:49)
;
_computing_data_reduction
;
CrysAlisPro, Agilent Technologies,
Version 1.171.36.24 (release 03-12-2012 CrysAlis171 .NET)
(compiled Dec  3 2012,18:21:49)
;
_computing_molecular_graphics 'Olex2 (Dolomanov et al., 2009)'
_computing_publication_material 'Olex2 (Dolomanov et al., 2009)'
_computing_structure_refinement 'XL (Sheldrick, 2008)'
_computing_structure_solution
;
Superflip (Palatinus & Chapuis, 2007;Palatinus & van der Lee, 2008;
Palatinus et al., 2012)
;
_diffrn_ambient_temperature 173.00(14)
_diffrn_detector_area_resol_mean 16.1903
_diffrn_measured_fraction_theta_full 0.984
_diffrn_measured_fraction_theta_max 0.984
_diffrn_measurement_details
;
#__ type_ start__ end____ width___ exp.time_
  1 omega   13.00  101.20   0.7000   10.0000
omega____ theta____ kappa____ phi______ frames
    -       32.3584   57.0000  -90.0000 126

#__ type_ start__ end____ width___ exp.time_
  2 omega  -33.00   55.20   0.7000   10.0000
omega____ theta____ kappa____ phi______ frames
    -       32.3584  -57.0000    0.0000 126

#__ type_ start__ end____ width___ exp.time_
  3 omega   10.00  102.40   0.7000   10.0000
omega____ theta____ kappa____ phi______ frames
    -       32.3584   57.0000  150.0000 132

#__ type_ start__ end____ width___ exp.time_
  4 omega   77.00  110.60   0.7000   10.0000
omega____ theta____ kappa____ phi______ frames
    -       32.3584  178.0000    0.0000 48

#__ type_ start__ end____ width___ exp.time_
  5 omega -156.00 -107.00   0.7000   25.0000
omega____ theta____ kappa____ phi______ frames
    -      -75.0000  178.0000  -30.0000 70

#__ type_ start__ end____ width___ exp.time_
  6 omega  -82.00  -54.70   0.7000   25.0000
omega____ theta____ kappa____ phi______ frames
    -      -75.0000  178.0000  -30.0000 39

#__ type_ start__ end____ width___ exp.time_
  7 omega -130.00 -102.00   0.7000   25.0000
omega____ theta____ kappa____ phi______ frames
    -      -75.0000 -112.0000   90.0000 40

#__ type_ start__ end____ width___ exp.time_
  8 omega -148.00 -114.40   0.7000   25.0000
omega____ theta____ kappa____ phi______ frames
    -      -75.0000  -92.0000 -150.0000 48

#__ type_ start__ end____ width___ exp.time_
  9 omega   24.00   82.10   0.7000   25.0000
omega____ theta____ kappa____ phi______ frames
    -       90.5000  -50.0000  150.0000 83

#__ type_ start__ end____ width___ exp.time_
 10 omega   29.00  103.20   0.7000   25.0000
omega____ theta____ kappa____ phi______ frames
    -       90.5000  -92.0000  150.0000 106

#__ type_ start__ end____ width___ exp.time_
 11 omega   38.00   99.60   0.7000   25.0000
omega____ theta____ kappa____ phi______ frames
    -       90.5000  -92.0000  -90.0000 88

#__ type_ start__ end____ width___ exp.time_
 12 omega   32.00   65.60   0.7000   25.0000
omega____ theta____ kappa____ phi______ frames
    -       90.5000  -25.0000  -90.0000 48

#__ type_ start__ end____ width___ exp.time_
 13 omega   26.00   59.60   0.7000   25.0000
omega____ theta____ kappa____ phi______ frames
    -       90.5000  -38.0000    0.0000 48

#__ type_ start__ end____ width___ exp.time_
 14 omega   21.00   70.00   0.7000   25.0000
omega____ theta____ kappa____ phi______ frames
    -       90.5000  -38.0000 -150.0000 70

#__ type_ start__ end____ width___ exp.time_
 15 omega   34.00   69.70   0.7000   25.0000
omega____ theta____ kappa____ phi______ frames
    -       90.5000  -50.0000  -30.0000 51

#__ type_ start__ end____ width___ exp.time_
 16 omega   16.00   57.30   0.7000   25.0000
omega____ theta____ kappa____ phi______ frames
    -       90.5000  -25.0000   90.0000 59

#__ type_ start__ end____ width___ exp.time_
 17 omega   19.00   50.50   0.7000   25.0000
omega____ theta____ kappa____ phi______ frames
    -       90.5000  -25.0000   60.0000 45

#__ type_ start__ end____ width___ exp.time_
 18 omega   23.00   70.60   0.7000   25.0000
omega____ theta____ kappa____ phi______ frames
    -       90.5000 -112.0000  120.0000 68

#__ type_ start__ end____ width___ exp.time_
 19 omega   17.00   68.10   0.7000   25.0000
omega____ theta____ kappa____ phi______ frames
    -       90.5000  -38.0000  -30.0000 73

#__ type_ start__ end____ width___ exp.time_
 20 omega   28.00   63.70   0.7000   25.0000
omega____ theta____ kappa____ phi______ frames
    -       90.5000  -25.0000 -120.0000 51

#__ type_ start__ end____ width___ exp.time_
 21 omega   32.00  114.60   0.7000   25.0000
omega____ theta____ kappa____ phi______ frames
    -       90.5000  -92.0000  -30.0000 118

#__ type_ start__ end____ width___ exp.time_
 22 omega   76.00  101.20   0.7000   25.0000
omega____ theta____ kappa____ phi______ frames
    -       90.5000  -92.0000   60.0000 36

#__ type_ start__ end____ width___ exp.time_
 23 omega   18.00  150.30   0.7000   25.0000
omega____ theta____ kappa____ phi______ frames
    -       90.5000   12.0000  -90.0000 189
;
_diffrn_measurement_device_type 'Xcalibur, Sapphire3, Gemini ultra'
_diffrn_measurement_method '\w scans'
_diffrn_orient_matrix_UB_11 -0.0563498000
_diffrn_orient_matrix_UB_12 -0.1121693000
_diffrn_orient_matrix_UB_13 0.0787808000
_diffrn_orient_matrix_UB_21 -0.1416113000
_diffrn_orient_matrix_UB_22 -0.0805012000
_diffrn_orient_matrix_UB_23 -0.0792300000
_diffrn_orient_matrix_UB_31 0.0924495000
_diffrn_orient_matrix_UB_32 -0.0774408000
_diffrn_orient_matrix_UB_33 -0.0610603000
_diffrn_radiation_monochromator mirror
_diffrn_radiation_type CuK\a
_diffrn_radiation_wavelength 1.54184
_diffrn_reflns_av_R_equivalents 0.0442
_diffrn_reflns_av_unetI/netI 0.0662
_diffrn_reflns_limit_h_max 10
_diffrn_reflns_limit_h_min -8
_diffrn_reflns_limit_k_max 7
_diffrn_reflns_limit_k_min -11
_diffrn_reflns_limit_l_max 13
_diffrn_reflns_limit_l_min -13
_diffrn_reflns_number 5671
_diffrn_reflns_theta_full 60.18
_diffrn_reflns_theta_max 60.18
_diffrn_reflns_theta_min 3.65
_diffrn_source 'Enhance Ultra (Cu) X-ray Source'
_exptl_absorpt_coefficient_mu 0.849
_exptl_absorpt_correction_T_max 1.00000
_exptl_absorpt_correction_T_min 0.98
_exptl_absorpt_correction_type multi-scan
_exptl_absorpt_process_details
;
CrysAlisPro, Agilent Technologies,
Version 1.171.36.24 (release 03-12-2012 CrysAlis171 .NET)
(compiled Dec  3 2012,18:21:49)
Empirical absorption correction using spherical harmonics,
 implemented in SCALE3 ABSPACK scaling algorithm.
;
_exptl_crystal_density_diffrn 1.403
_exptl_crystal_density_method 'not measured'
_exptl_crystal_description pillar
_exptl_crystal_F_000 492
_refine_diff_density_max 0.182
_refine_diff_density_min -0.265
_refine_diff_density_rms 0.051
_refine_ls_extinction_method none
_refine_ls_goodness_of_fit_ref 0.960
_refine_ls_hydrogen_treatment constr
_refine_ls_matrix_type full
_refine_ls_number_parameters 316
_refine_ls_number_reflns 3246
_refine_ls_number_restraints 0
_refine_ls_restrained_S_all 0.960
_refine_ls_R_factor_all 0.0500
_refine_ls_R_factor_gt 0.0380
_refine_ls_shift/su_max 0.001
_refine_ls_shift/su_mean 0.000
_refine_ls_structure_factor_coef Fsqd
_refine_ls_weighting_details 'calc w=1/[\s^2^(Fo^2^)+(0.0339P)^2^+0.0000P] where P=(Fo^2^+2Fc^2^)/3'
_refine_ls_weighting_scheme calc
_refine_ls_wR_factor_gt 0.0869
_refine_ls_wR_factor_ref 0.0932
_reflns_number_gt 2549
_reflns_number_total 3246
_reflns_threshold_expression >2sigma(I)
_cod_data_source_file c5qo00298b2.cif
_cod_data_source_block exp_10604
_cod_original_cell_volume 1104.43(11)
_cod_database_code 1553196
_reflns_odcompleteness_completeness 99.78
_reflns_odcompleteness_iscentric 1
_reflns_odcompleteness_theta 58.86
_olex2_refinement_description
;
1. Fixed Uiso
 At 1.2 times of:
  All C(H) groups, All C(H,H) groups
 At 1.5 times of:
  All C(H,H,H) groups, All O(H) groups, All O(H,H) groups
2.a Free rotating group:
 O5(H5A,H5B), O6(H6A,H6B)
2.b Ternary CH refined with riding coordinates:
 C3(H3), C6(H6), C10(H10), C17(H17)
2.c Secondary CH2 refined with riding coordinates:
 C12(H12A,H12B)
2.d Aromatic/amide H refined with riding coordinates:
 C8(H8), C13(H13), C14(H14), C16(H16), C18(H18), C19(H19), C20(H20), C21(H21),
 C22(H22)
2.e Idealised Me refined as rotating group:
 C1A(H1AA,H1AB,H1AC), C1B(H1BA,H1BB,H1BC)
2.f Idealised tetrahedral OH refined as rotating group:
 O1(H1)
;
_olex2_submission_special_instructions 'No special instructions were received'

loop_
_space_group_symop_id
_space_group_symop_operation_xyz
1 'x, y, z'
2 '-x, -y, -z'

loop_
_atom_site_label
_atom_site_type_symbol
_atom_site_fract_x
_atom_site_fract_y
_atom_site_fract_z
_atom_site_U_iso_or_equiv
_atom_site_adp_type
_atom_site_occupancy
_atom_site_calc_flag
_atom_site_refinement_flags_posn
O1 O 1.05347(14) 0.16161(13) 0.20757(12) 0.0238(3) Uani 1 d .
H1 H 1.0730 0.1288 0.2613 0.036 Uiso 1 calc GR
O2 O 0.66266(16) 0.36165(13) 0.14002(11) 0.0254(3) Uani 1 d .
O3 O 0.90866(15) 0.51709(13) 0.39517(12) 0.0268(3) Uani 1 d .
O4 O 0.55086(16) -0.04180(14) -0.12274(12) 0.0279(3) Uani 1 d .
O5 O 1.15597(16) 0.08533(14) 0.39890(13) 0.0301(4) Uani 1 d .
H5A H 1.2524 0.1307 0.4113 0.045 Uiso 1 d G
H5B H 1.1350 0.0023 0.4104 0.045 Uiso 1 d G
O6 O 0.96920(19) 0.18199(15) 0.53874(14) 0.0411(4) Uani 1 d .
H6A H 1.0344 0.1655 0.4972 0.062 Uiso 1 d G
H6B H 0.9998 0.2679 0.5583 0.062 Uiso 1 d G
N7 N 0.79134(18) 0.23590(15) 0.05720(13) 0.0188(4) Uani 1 d .
N8 N 0.71564(18) 0.30830(15) 0.34812(13) 0.0194(4) Uani 1 d .
N9 N 0.76787(18) 0.01839(15) -0.00712(13) 0.0201(4) Uani 1 d .
N10 N 0.47807(18) 0.23773(16) 0.43698(14) 0.0227(4) Uani 1 d .
C1 C 0.6954(2) 0.44398(18) 0.51242(16) 0.0188(4) Uani 1 d .
C2 C 0.8956(2) 0.09236(18) 0.17308(16) 0.0192(4) Uani 1 d .
C3 C 0.8723(2) 0.14148(18) 0.06178(16) 0.0182(4) Uani 1 d .
H3 H 0.9718 0.1783 0.0272 0.022 Uiso 1 calc R
C4 C 0.5448(2) 0.34787(18) 0.51874(16) 0.0197(4) Uani 1 d .
C5 C 0.7644(2) -0.10059(19) 0.03874(17) 0.0206(4) Uani 1 d .
C6 C 0.7015(2) 0.19918(19) -0.04948(16) 0.0202(4) Uani 1 d .
H6 H 0.6072 0.2190 -0.0416 0.024 Uiso 1 calc R
C7 C 0.7446(2) 0.29491(18) 0.14733(16) 0.0192(4) Uani 1 d .
C9 C 0.8461(2) -0.06176(19) 0.14046(17) 0.0194(4) Uani 1 d .
C10 C 0.8020(2) 0.27150(18) 0.25832(16) 0.0198(4) Uani 1 d .
H10 H 0.9113 0.3315 0.2709 0.024 Uiso 1 calc R
C11 C 0.7842(2) 0.43139(18) 0.41685(16) 0.0195(4) Uani 1 d .
C8 C 0.5644(2) 0.22410(19) 0.35881(17) 0.0226(5) Uani 1 d .
H8 H 0.5206 0.1505 0.3043 0.027 Uiso 1 calc R
C12 C 0.7895(2) 0.12231(18) 0.25751(17) 0.0203(4) Uani 1 d .
H12A H 0.8185 0.1074 0.3304 0.024 Uiso 1 calc R
H12B H 0.6834 0.0604 0.2390 0.024 Uiso 1 calc R
C13 C 0.7574(2) 0.55282(19) 0.59604(17) 0.0218(4) Uani 1 d .
H13 H 0.8577 0.6163 0.5924 0.026 Uiso 1 calc R
C14 C 0.5203(2) 0.4725(2) 0.68933(17) 0.0242(5) Uani 1 d .
H14 H 0.4615 0.4835 0.7482 0.029 Uiso 1 calc R
C15 C 0.6600(2) 0.0439(2) -0.06672(16) 0.0216(4) Uani 1 d .
C16 C 0.6921(2) -0.23651(19) -0.00458(18) 0.0245(5) Uani 1 d .
H16 H 0.6357 -0.2612 -0.0720 0.029 Uiso 1 calc R
C17 C 0.7937(2) 0.2724(2) -0.14385(18) 0.0286(5) Uani 1 d .
H17 H 0.8908 0.2566 -0.1464 0.034 Uiso 1 calc R
C18 C 0.4577(2) 0.36369(19) 0.60864(17) 0.0233(5) Uani 1 d .
H18 H 0.3576 0.3006 0.6137 0.028 Uiso 1 calc R
C19 C 0.8623(2) -0.16044(19) 0.20009(18) 0.0237(5) Uani 1 d .
H19 H 0.9177 -0.1358 0.2679 0.028 Uiso 1 calc R
C20 C 0.6702(2) 0.56628(19) 0.68387(17) 0.0237(5) Uani 1 d .
H20 H 0.7120 0.6385 0.7398 0.028 Uiso 1 calc R
C21 C 0.7942(2) -0.29748(19) 0.15658(18) 0.0269(5) Uani 1 d .
H21 H 0.8069 -0.3651 0.1945 0.032 Uiso 1 calc R
C22 C 0.7078(2) -0.33439(19) 0.05776(18) 0.0266(5) Uani 1 d .
H22 H 0.6589 -0.4270 0.0322 0.032 Uiso 1 calc R
C1A C 0.7057(3) 0.2157(2) -0.25458(19) 0.0433(6) Uani 1 d .
H1AA H 0.6945 0.1215 -0.2718 0.065 Uiso 1 calc GR
H1AB H 0.7617 0.2685 -0.3109 0.065 Uiso 1 calc GR
H1AC H 0.6052 0.2211 -0.2511 0.065 Uiso 1 calc GR
C1B C 0.8326(3) 0.4260(2) -0.1214(2) 0.0430(6) Uani 1 d .
H1BA H 0.7393 0.4443 -0.1255 0.064 Uiso 1 calc GR
H1BB H 0.9013 0.4722 -0.1755 0.064 Uiso 1 calc GR
H1BC H 0.8819 0.4587 -0.0490 0.064 Uiso 1 calc GR

loop_
_atom_site_aniso_label
_atom_site_aniso_U_11
_atom_site_aniso_U_22
_atom_site_aniso_U_33
_atom_site_aniso_U_23
_atom_site_aniso_U_13
_atom_site_aniso_U_12
O1 0.0175(7) 0.0242(7) 0.0269(9) 0.0032(6) -0.0058(6) 0.0047(6)
O2 0.0304(8) 0.0221(7) 0.0279(8) 0.0021(6) 0.0012(6) 0.0148(6)
O3 0.0245(8) 0.0219(7) 0.0276(8) -0.0030(6) 0.0036(6) 0.0026(6)
O4 0.0283(8) 0.0286(8) 0.0229(8) -0.0034(6) -0.0065(6) 0.0079(7)
O5 0.0232(8) 0.0269(8) 0.0364(9) 0.0061(7) -0.0026(7) 0.0042(6)
O6 0.0442(10) 0.0289(8) 0.0464(11) 0.0051(7) 0.0134(8) 0.0086(7)
N7 0.0203(8) 0.0179(8) 0.0195(9) 0.0019(7) -0.0013(7) 0.0085(7)
N8 0.0206(9) 0.0182(8) 0.0185(9) -0.0021(7) 0.0008(7) 0.0073(7)
N9 0.0226(9) 0.0171(8) 0.0196(9) -0.0016(7) -0.0017(7) 0.0074(7)
N10 0.0210(9) 0.0218(9) 0.0235(10) -0.0024(7) -0.0006(8) 0.0069(7)
C1 0.0216(10) 0.0188(10) 0.0184(11) 0.0024(8) -0.0021(8) 0.0103(8)
C2 0.0159(10) 0.0191(10) 0.0220(11) 0.0005(8) -0.0006(8) 0.0063(8)
C3 0.0185(10) 0.0171(9) 0.0199(11) 0.0014(8) 0.0010(8) 0.0076(8)
C4 0.0220(10) 0.0183(10) 0.0201(11) 0.0012(8) -0.0031(9) 0.0093(8)
C5 0.0191(10) 0.0194(10) 0.0254(12) 0.0010(8) 0.0052(9) 0.0099(8)
C6 0.0215(10) 0.0231(10) 0.0184(11) 0.0014(8) -0.0016(8) 0.0115(8)
C7 0.0198(10) 0.0127(9) 0.0222(11) 0.0006(8) 0.0017(8) 0.0030(8)
C9 0.0146(9) 0.0194(10) 0.0242(11) 0.0008(8) 0.0034(8) 0.0067(8)
C10 0.0199(10) 0.0196(10) 0.0195(11) -0.0012(8) 0.0014(8) 0.0079(8)
C11 0.0209(11) 0.0177(10) 0.0197(11) 0.0002(8) -0.0031(9) 0.0075(9)
C8 0.0215(10) 0.0195(10) 0.0243(12) -0.0026(8) -0.0026(9) 0.0062(8)
C12 0.0222(10) 0.0188(10) 0.0198(11) 0.0026(8) 0.0003(8) 0.0073(8)
C13 0.0223(10) 0.0199(10) 0.0226(11) 0.0016(8) -0.0012(9) 0.0074(8)
C14 0.0281(11) 0.0274(11) 0.0199(11) 0.0037(9) 0.0039(9) 0.0133(9)
C15 0.0208(10) 0.0271(11) 0.0171(11) 0.0015(8) 0.0034(9) 0.0092(9)
C16 0.0234(11) 0.0232(11) 0.0254(12) -0.0037(9) 0.0013(9) 0.0087(9)
C17 0.0303(12) 0.0353(12) 0.0270(12) 0.0127(9) 0.0068(10) 0.0174(10)
C18 0.0202(10) 0.0235(10) 0.0257(12) 0.0023(8) 0.0011(9) 0.0075(8)
C19 0.0228(11) 0.0244(11) 0.0259(12) 0.0043(9) 0.0016(9) 0.0108(9)
C20 0.0307(12) 0.0216(10) 0.0190(11) -0.0016(8) -0.0025(9) 0.0111(9)
C21 0.0251(11) 0.0200(10) 0.0392(14) 0.0083(9) 0.0069(10) 0.0113(9)
C22 0.0244(11) 0.0162(10) 0.0376(13) -0.0013(9) 0.0058(10) 0.0067(9)
C1A 0.0715(18) 0.0409(13) 0.0228(13) 0.0074(10) 0.0054(12) 0.0260(13)
C1B 0.0523(15) 0.0357(13) 0.0340(14) 0.0130(10) -0.0044(12) 0.0065(11)

loop_
_atom_type_symbol
_atom_type_description
_atom_type_scat_dispersion_real
_atom_type_scat_dispersion_imag
_atom_type_scat_source
C C 0.0181 0.0091 'International Tables Vol C Tables 4.2.6.8 and 6.1.1.4'
N N 0.0311 0.0180 'International Tables Vol C Tables 4.2.6.8 and 6.1.1.4'
O O 0.0492 0.0322 'International Tables Vol C Tables 4.2.6.8 and 6.1.1.4'
H H 0.0000 0.0000 'International Tables Vol C Tables 4.2.6.8 and 6.1.1.4'

loop_
_geom_angle_atom_site_label_1
_geom_angle_atom_site_label_2
_geom_angle_atom_site_label_3
_geom_angle
C2 O1 H1 109.5
H5A O5 H5B 109.5
H6A O6 H6B 109.5
C3 N7 C6 107.26(13)
C7 N7 C3 124.38(16)
C7 N7 C6 121.30(15)
C11 N8 C10 119.99(15)
C8 N8 C10 118.97(15)
C8 N8 C11 120.92(16)
C5 N9 C3 109.50(15)
C15 N9 C3 112.53(15)
C15 N9 C5 131.83(16)
C8 N10 C4 116.70(17)
C4 C1 C11 119.54(17)
C13 C1 C4 119.82(18)
C13 C1 C11 120.61(18)
O1 C2 C3 107.02(15)
O1 C2 C9 115.05(15)
O1 C2 C12 111.67(15)
C9 C2 C3 101.17(15)
C12 C2 C3 110.46(15)
C12 C2 C9 110.86(15)
N7 C3 N9 101.95(14)
N7 C3 C2 119.60(15)
N7 C3 H3 109.7
N9 C3 C2 105.64(14)
N9 C3 H3 109.7
C2 C3 H3 109.7
N10 C4 C1 121.76(18)
N10 C4 C18 118.95(18)
C18 C4 C1 119.28(17)
C9 C5 N9 109.13(15)
C16 C5 N9 128.32(19)
C16 C5 C9 122.55(18)
N7 C6 H6 109.8
N7 C6 C15 101.17(15)
N7 C6 C17 113.30(16)
C15 C6 H6 109.8
C15 C6 C17 112.55(16)
C17 C6 H6 109.8
O2 C7 N7 122.61(18)
O2 C7 C10 122.45(17)
N7 C7 C10 114.93(16)
C5 C9 C2 110.77(16)
C19 C9 C2 129.20(18)
C19 C9 C5 119.85(17)
N8 C10 C7 110.37(15)
N8 C10 H10 108.2
N8 C10 C12 110.98(15)
C7 C10 H10 108.2
C7 C10 C12 110.83(15)
C12 C10 H10 108.2
O3 C11 N8 120.54(17)
O3 C11 C1 125.66(17)
N8 C11 C1 113.80(16)
N8 C8 H8 117.0
N10 C8 N8 126.00(17)
N10 C8 H8 117.0
C2 C12 C10 109.81(15)
C2 C12 H12A 109.7
C2 C12 H12B 109.7
C10 C12 H12A 109.7
C10 C12 H12B 109.7
H12A C12 H12B 108.2
C1 C13 H13 120.0
C20 C13 C1 120.02(19)
C20 C13 H13 120.0
C18 C14 H14 119.7
C18 C14 C20 120.68(19)
C20 C14 H14 119.7
O4 C15 N9 126.12(18)
O4 C15 C6 127.29(18)
N9 C15 C6 106.58(16)
C5 C16 H16 121.7
C5 C16 C22 116.6(2)
C22 C16 H16 121.7
C6 C17 H17 108.2
C1A C17 C6 111.31(18)
C1A C17 H17 108.2
C1A C17 C1B 110.83(18)
C1B C17 C6 110.00(18)
C1B C17 H17 108.2
C4 C18 H18 120.0
C14 C18 C4 119.96(19)
C14 C18 H18 120.0
C9 C19 H19 120.7
C9 C19 C21 118.5(2)
C21 C19 H19 120.7
C13 C20 C14 120.24(18)
C13 C20 H20 119.9
C14 C20 H20 119.9
C19 C21 H21 119.6
C22 C21 C19 120.76(19)
C22 C21 H21 119.6
C16 C22 H22 119.2
C21 C22 C16 121.64(17)
C21 C22 H22 119.2
C17 C1A H1AA 109.5
C17 C1A H1AB 109.5
C17 C1A H1AC 109.5
H1AA C1A H1AB 109.5
H1AA C1A H1AC 109.5
H1AB C1A H1AC 109.5
C17 C1B H1BA 109.5
C17 C1B H1BB 109.5
C17 C1B H1BC 109.5
H1BA C1B H1BB 109.5
H1BA C1B H1BC 109.5
H1BB C1B H1BC 109.5

loop_
_geom_bond_atom_site_label_1
_geom_bond_atom_site_label_2
_geom_bond_distance
O1 H1 0.8200
O1 C2 1.416(2)
O2 C7 1.224(2)
O3 C11 1.228(2)
O4 C15 1.223(2)
O5 H5A 0.8501
O5 H5B 0.8501
O6 H6A 0.8501
O6 H6B 0.8500
N7 C3 1.461(2)
N7 C6 1.475(2)
N7 C7 1.361(2)
N8 C10 1.468(2)
N8 C11 1.396(2)
N8 C8 1.375(3)
N9 C3 1.471(2)
N9 C5 1.414(3)
N9 C15 1.356(3)
N10 C4 1.395(3)
N10 C8 1.282(3)
C1 C4 1.402(3)
C1 C11 1.457(3)
C1 C13 1.396(3)
C2 C3 1.541(3)
C2 C9 1.524(3)
C2 C12 1.522(3)
C3 H3 0.9800
C4 C18 1.401(3)
C5 C9 1.390(3)
C5 C16 1.382(3)
C6 H6 0.9800
C6 C15 1.528(3)
C6 C17 1.536(3)
C7 C10 1.526(3)
C9 C19 1.379(3)
C10 H10 0.9800
C10 C12 1.533(3)
C8 H8 0.9300
C12 H12A 0.9700
C12 H12B 0.9700
C13 H13 0.9300
C13 C20 1.376(3)
C14 H14 0.9300
C14 C18 1.374(3)
C14 C20 1.387(3)
C16 H16 0.9300
C16 C22 1.391(3)
C17 H17 0.9800
C17 C1A 1.517(3)
C17 C1B 1.518(3)
C18 H18 0.9300
C19 H19 0.9300
C19 C21 1.390(3)
C20 H20 0.9300
C21 H21 0.9300
C21 C22 1.379(3)
C22 H22 0.9300
C1A H1AA 0.9600
C1A H1AB 0.9600
C1A H1AC 0.9600
C1B H1BA 0.9600
C1B H1BB 0.9600
C1B H1BC 0.9600

loop_
_geom_torsion_atom_site_label_1
_geom_torsion_atom_site_label_2
_geom_torsion_atom_site_label_3
_geom_torsion_atom_site_label_4
_geom_torsion
O1 C2 C3 N7 -106.28(17)
O1 C2 C3 N9 139.74(14)
O1 C2 C9 C5 -130.70(17)
O1 C2 C9 C19 54.4(3)
O1 C2 C12 C10 70.4(2)
O2 C7 C10 N8 14.1(2)
O2 C7 C10 C12 137.41(18)
N7 C6 C15 O4 155.92(19)
N7 C6 C15 N9 -23.85(19)
N7 C6 C17 C1A 171.34(16)
N7 C6 C17 C1B -65.4(2)
N7 C7 C10 N8 -165.88(14)
N7 C7 C10 C12 -42.5(2)
N8 C10 C12 C2 -173.11(15)
N9 C5 C9 C2 6.2(2)
N9 C5 C9 C19 -178.33(16)
N9 C5 C16 C22 179.61(18)
N10 C4 C18 C14 -179.07(18)
C1 C4 C18 C14 0.0(3)
C1 C13 C20 C14 -0.5(3)
C2 C9 C19 C21 173.85(18)
C3 N7 C6 C15 32.61(18)
C3 N7 C6 C17 -88.10(18)
C3 N7 C7 O2 -171.90(17)
C3 N7 C7 C10 8.0(2)
C3 N9 C5 C9 7.0(2)
C3 N9 C5 C16 -173.98(18)
C3 N9 C15 O4 -172.93(18)
C3 N9 C15 C6 6.8(2)
C3 C2 C9 C5 -15.76(19)
C3 C2 C9 C19 169.29(19)
C3 C2 C12 C10 -48.6(2)
C4 N10 C8 N8 -0.4(3)
C4 C1 C11 O3 170.75(19)
C4 C1 C11 N8 -9.9(3)
C4 C1 C13 C20 -0.6(3)
C5 N9 C3 N7 -142.61(15)
C5 N9 C3 C2 -16.90(19)
C5 N9 C15 O4 -24.0(3)
C5 N9 C15 C6 155.77(18)
C5 C9 C19 C21 -0.7(3)
C5 C16 C22 C21 -1.4(3)
C6 N7 C3 N9 -28.82(18)
C6 N7 C3 C2 -144.75(16)
C6 N7 C7 O2 -25.1(3)
C6 N7 C7 C10 154.84(16)
C7 N7 C3 N9 121.84(17)
C7 N7 C3 C2 5.9(3)
C7 N7 C6 C15 -119.15(17)
C7 N7 C6 C17 120.14(18)
C7 C10 C12 C2 63.9(2)
C9 C2 C3 N7 132.94(16)
C9 C2 C3 N9 18.96(18)
C9 C2 C12 C10 -159.88(16)
C9 C5 C16 C22 -1.5(3)
C9 C19 C21 C22 -2.2(3)
C10 N8 C11 O3 8.8(3)
C10 N8 C11 C1 -170.65(16)
C10 N8 C8 N10 175.00(19)
C11 N8 C10 C7 -103.85(19)
C11 N8 C10 C12 132.88(17)
C11 N8 C8 N10 -8.9(3)
C11 C1 C4 N10 1.6(3)
C11 C1 C4 C18 -177.42(17)
C11 C1 C13 C20 177.64(18)
C8 N8 C10 C7 72.3(2)
C8 N8 C10 C12 -51.0(2)
C8 N8 C11 O3 -167.24(18)
C8 N8 C11 C1 13.3(3)
C8 N10 C4 C1 3.9(3)
C8 N10 C4 C18 -177.12(18)
C12 C2 C3 N7 15.5(2)
C12 C2 C3 N9 -98.50(17)
C12 C2 C9 C5 101.40(19)
C12 C2 C9 C19 -73.6(2)
C13 C1 C4 N10 179.85(18)
C13 C1 C4 C18 0.8(3)
C13 C1 C11 O3 -7.5(3)
C13 C1 C11 N8 171.91(17)
C15 N9 C3 N7 13.3(2)
C15 N9 C3 C2 139.02(16)
C15 N9 C5 C9 -142.6(2)
C15 N9 C5 C16 36.4(3)
C15 C6 C17 C1A 57.3(2)
C15 C6 C17 C1B -179.44(18)
C16 C5 C9 C2 -172.90(17)
C16 C5 C9 C19 2.6(3)
C17 C6 C15 O4 -82.8(2)
C17 C6 C15 N9 97.39(19)
C18 C14 C20 C13 1.3(3)
C19 C21 C22 C16 3.3(3)
C20 C14 C18 C4 -1.0(3)
